data_2234146
loop_
_publ_author_name
'Zheng, Ning-Juan'
'Yin, Bing-Zhu'

_publ_section_title
;
 5-(4-Methylphenylsulfonyl)-1,3-dithiolo[4,5-<i>c</i>]pyrrole-2-thione
;
_journal_coeditor_code CV5254
_journal_issue 4
_journal_name_full 'Acta Crystallographica Section E'
_journal_page_first o1046
_journal_paper_doi 10.1107/S1600536812009622
_journal_volume 68
_journal_year 2012
_chemical_formula_iupac 'C12 H9 N O2 S4'
_chemical_formula_moiety 'C12 H9 N O2 S4'
_chemical_formula_sum 'C12 H9 N O2 S4'
_chemical_formula_weight 327.44
_chemical_name_systematic
;
5-(4-Methylphenylsulfonyl)-1,3-dithiolo[4,5-<i>c</i>]pyrrole-2-thione
;
_space_group_IT_number 12
_symmetry_cell_setting monoclinic
_symmetry_space_group_name_Hall '-C 2y'
_symmetry_space_group_name_H-M 'C 1 2/m 1'
_atom_sites_solution_hydrogens geom
_atom_sites_solution_primary direct
_atom_sites_solution_secondary difmap
_cell_angle_alpha 90.00
_cell_angle_beta 96.19(3)
_cell_angle_gamma 90.00
_cell_formula_units_Z 4
_cell_length_a 15.687(10)
_cell_length_b 10.485(9)
_cell_length_c 8.255(4)
_cell_measurement_reflns_used 6182
_cell_measurement_temperature 290(2)
_cell_measurement_theta_max 27.54
_cell_measurement_theta_min 3.31
_cell_volume 1349.9(16)
_computing_cell_refinement 'RAPID-AUTO (Rigaku, 1998)'
_computing_data_collection 'RAPID-AUTO (Rigaku, 1998)'
_computing_data_reduction 'CrystalStructure (Rigaku/MSC and Rigaku, 2002)'
_computing_molecular_graphics 'SHELXTL (Sheldrick, 2008)'
_computing_publication_material 'SHELXL97  (Sheldrick, 2008)'
_computing_structure_refinement 'SHELXL97 (Sheldrick, 2008)'
_computing_structure_solution 'SHELXS97 (Sheldrick, 2008)'
_diffrn_ambient_temperature 290(2)
_diffrn_measured_fraction_theta_full 0.998
_diffrn_measured_fraction_theta_max 0.998
_diffrn_measurement_device_type 'Rigaku R-AXIS RAPID'
_diffrn_measurement_method '\w scans'
_diffrn_radiation_monochromator graphite
_diffrn_radiation_source 'fine-focus sealed tube'
_diffrn_radiation_type MoK\a
_diffrn_radiation_wavelength 0.71073
_diffrn_reflns_av_R_equivalents 0.0203
_diffrn_reflns_av_sigmaI/netI 0.0186
_diffrn_reflns_limit_h_max 16
_diffrn_reflns_limit_h_min -20
_diffrn_reflns_limit_k_max 13
_diffrn_reflns_limit_k_min -13
_diffrn_reflns_limit_l_max 10
_diffrn_reflns_limit_l_min -10
_diffrn_reflns_number 6671
_diffrn_reflns_theta_full 27.47
_diffrn_reflns_theta_max 27.47
_diffrn_reflns_theta_min 3.31
_diffrn_standards_decay_% 0
_diffrn_standards_interval_count 0
_diffrn_standards_interval_time 0
_diffrn_standards_number 0
_exptl_absorpt_coefficient_mu 0.698
_exptl_absorpt_correction_T_max 0.7695
_exptl_absorpt_correction_T_min 0.7400
_exptl_absorpt_correction_type multi-scan
_exptl_absorpt_process_details '(ABSCOR; Higashi, 1995)'
_exptl_crystal_colour yellow
_exptl_crystal_density_diffrn 1.611
_exptl_crystal_density_method 'not measured'
_exptl_crystal_description block
_exptl_crystal_F_000 672
_exptl_crystal_size_max 0.46
_exptl_crystal_size_mid 0.43
_exptl_crystal_size_min 0.40
_refine_diff_density_max 0.310
_refine_diff_density_min -0.305
_refine_ls_extinction_coef 0.0106(12)
_refine_ls_extinction_expression Fc^*^=kFc[1+0.001xFc^2^\l^3^/sin(2\q)]^-1/4^
_refine_ls_extinction_method 'SHELXL97 (Sheldrick, 2008)'
_refine_ls_goodness_of_fit_ref 1.187
_refine_ls_hydrogen_treatment constr
_refine_ls_matrix_type full
_refine_ls_number_parameters 99
_refine_ls_number_reflns 1633
_refine_ls_number_restraints 0
_refine_ls_restrained_S_all 1.187
_refine_ls_R_factor_all 0.0323
_refine_ls_R_factor_gt 0.0294
_refine_ls_shift/su_max 0.012
_refine_ls_shift/su_mean 0.002
_refine_ls_structure_factor_coef Fsqd
_refine_ls_weighting_details 'calc w=1/[\s^2^(Fo^2^)+(0.0530P)^2^+0.4647P] where P=(Fo^2^+2Fc^2^)/3'
_refine_ls_weighting_scheme calc
_refine_ls_wR_factor_gt 0.0828
_refine_ls_wR_factor_ref 0.0943
_reflns_number_gt 1467
_reflns_number_total 1633
_reflns_threshold_expression I>2sigma(I)
_cod_data_source_file cv5254.cif
_cod_data_source_block I
_cod_original_sg_symbol_H-M 'C 2/m'
_cod_database_code 2234146
_cod_database_fobs_code 2234146

loop_
_symmetry_equiv_pos_as_xyz
'x, y, z'
'-x, y, -z'
'x+1/2, y+1/2, z'
'-x+1/2, y+1/2, -z'
'-x, -y, -z'
'x, -y, z'
'-x+1/2, -y+1/2, -z'
'x+1/2, -y+1/2, z'

loop_
_atom_site_type_symbol
_atom_site_label
_atom_site_fract_x
_atom_site_fract_y
_atom_site_fract_z
_atom_site_U_iso_or_equiv
_atom_site_adp_type
_atom_site_calc_flag
_atom_site_refinement_flags
_atom_site_occupancy
_atom_site_symmetry_multiplicity
C C1 0.40151(14) 0.0000 0.3618(3) 0.0381(5) Uani d S 1 2
C C2 0.33159(9) 0.06779(14) 0.61983(17) 0.0328(3) Uani d . 1 1
C C3 0.29981(10) 0.10896(15) 0.75702(18) 0.0360(3) Uani d . 1 1
H H3 0.2918 0.1931 0.7875 0.043 Uiso calc R 1 1
C C4 0.11420(15) 0.0000 0.8848(2) 0.0352(4) Uani d S 1 2
C C5 0.07509(12) 0.11519(17) 0.8411(2) 0.0451(4) Uani d . 1 1
H H5 0.1013 0.1919 0.8736 0.054 Uiso calc R 1 1
C C6 -0.00330(12) 0.1139(2) 0.7486(2) 0.0509(4) Uani d . 1 1
H H6 -0.0298 0.1908 0.7179 0.061 Uiso calc R 1 1
C C7 -0.04379(16) 0.0000 0.7000(3) 0.0472(6) Uani d S 1 2
C C8 -0.12828(19) 0.0000 0.5964(3) 0.0635(8) Uani d S 1 2
H H8A -0.1210 -0.0344 0.4910 0.095 Uiso calc PR 0.50 1
H H8B -0.1495 0.0858 0.5846 0.095 Uiso calc PR 0.50 1
H H8C -0.1685 -0.0514 0.6473 0.095 Uiso calc PR 0.50 1
N N1 0.28154(13) 0.0000 0.8431(2) 0.0356(4) Uani d S 1 2
O O1 0.23189(8) 0.11804(11) 1.07477(13) 0.0442(3) Uani d . 1 1
S S1 0.21652(4) 0.0000 0.99190(6) 0.03409(18) Uani d S 1 2
S S2 0.37336(3) 0.14002(4) 0.45643(5) 0.04288(17) Uani d . 1 1
S S3 0.45063(5) 0.0000 0.19690(8) 0.0555(2) Uani d S 1 2

loop_
_atom_site_aniso_label
_atom_site_aniso_U_11
_atom_site_aniso_U_22
_atom_site_aniso_U_33
_atom_site_aniso_U_12
_atom_site_aniso_U_13
_atom_site_aniso_U_23
C1 0.0321(10) 0.0470(13) 0.0348(10) 0.000 0.0025(8) 0.000
C2 0.0351(7) 0.0290(8) 0.0338(7) -0.0026(6) 0.0018(5) 0.0010(6)
C3 0.0459(9) 0.0255(7) 0.0369(8) -0.0028(6) 0.0061(6) -0.0007(6)
C4 0.0448(12) 0.0348(11) 0.0273(9) 0.000 0.0094(8) 0.000
C5 0.0565(10) 0.0380(9) 0.0412(9) 0.0012(7) 0.0069(7) 0.0031(7)
C6 0.0521(10) 0.0540(11) 0.0472(10) 0.0090(8) 0.0080(8) 0.0093(8)
C7 0.0445(13) 0.0660(16) 0.0329(11) 0.000 0.0123(9) 0.000
C8 0.0496(16) 0.095(2) 0.0456(14) 0.000 0.0063(11) 0.000
N1 0.0482(11) 0.0259(9) 0.0334(9) 0.000 0.0073(7) 0.000
O1 0.0641(8) 0.0342(6) 0.0340(6) -0.0022(5) 0.0046(5) -0.0071(4)
S1 0.0498(3) 0.0270(3) 0.0257(3) 0.000 0.0050(2) 0.000
S2 0.0525(3) 0.0367(3) 0.0409(3) -0.00501(17) 0.01189(18) 0.00431(15)
S3 0.0545(4) 0.0717(5) 0.0429(4) 0.000 0.0168(3) 0.000

loop_
_atom_type_symbol
_atom_type_description
_atom_type_scat_dispersion_real
_atom_type_scat_dispersion_imag
_atom_type_scat_source
C C 0.0033 0.0016 'International Tables Vol C Tables 4.2.6.8 and 6.1.1.4'
H H 0.0000 0.0000 'International Tables Vol C Tables 4.2.6.8 and 6.1.1.4'
N N 0.0061 0.0033 'International Tables Vol C Tables 4.2.6.8 and 6.1.1.4'
O O 0.0106 0.0060 'International Tables Vol C Tables 4.2.6.8 and 6.1.1.4'
S S 0.1246 0.1234 'International Tables Vol C Tables 4.2.6.8 and 6.1.1.4'

loop_
_geom_angle_atom_site_label_1
_geom_angle_atom_site_label_2
_geom_angle_atom_site_label_3
_geom_angle_site_symmetry_1
_geom_angle_site_symmetry_3
_geom_angle
S3 C1 S2 . . 122.58(7)
S3 C1 S2 . 6 122.58(7)
S2 C1 S2 . 6 114.85(14)
C3 C2 C2 . 6 108.56(9)
C3 C2 S2 . . 135.53(13)
C2 C2 S2 6 . 115.87(6)
C2 C3 N1 . . 106.24(15)
C2 C3 H3 . . 126.9
N1 C3 H3 . . 126.9
C5 C4 C5 6 . 121.4(2)
C5 C4 S1 6 . 119.27(11)
C5 C4 S1 . . 119.27(11)
C6 C5 C4 . . 118.71(18)
C6 C5 H5 . . 120.6
C4 C5 H5 . . 120.6
C5 C6 C7 . . 121.42(19)
C5 C6 H6 . . 119.3
C7 C6 H6 . . 119.3
C6 C7 C6 . 6 118.3(2)
C6 C7 C8 . . 120.86(12)
C6 C7 C8 6 . 120.86(12)
C7 C8 H8A . . 109.5
C7 C8 H8B . . 109.5
H8A C8 H8B . . 109.5
C7 C8 H8C . . 109.5
H8A C8 H8C . . 109.5
H8B C8 H8C . . 109.5
C3 N1 C3 . 6 110.37(18)
C3 N1 S1 . . 123.26(10)
C3 N1 S1 6 . 123.26(10)
O1 S1 O1 . 6 120.99(11)
O1 S1 N1 . . 105.49(7)
O1 S1 N1 6 . 105.49(7)
O1 S1 C4 . . 110.02(7)
O1 S1 C4 6 . 110.02(7)
N1 S1 C4 . . 103.14(10)
C2 S2 C1 . . 96.66(9)

loop_
_geom_bond_atom_site_label_1
_geom_bond_atom_site_label_2
_geom_bond_site_symmetry_2
_geom_bond_distance
C1 S3 . 1.635(2)
C1 S2 . 1.7423(17)
C1 S2 6 1.7423(17)
C2 C3 . 1.356(2)
C2 C2 6 1.422(3)
C2 S2 . 1.7359(16)
C3 N1 . 1.391(2)
C3 H3 . 0.9300
C4 C5 6 1.385(2)
C4 C5 . 1.385(2)
C4 S1 . 1.747(3)
C5 C6 . 1.376(3)
C5 H5 . 0.9300
C6 C7 . 1.391(3)
C6 H6 . 0.9300
C7 C6 6 1.391(3)
C7 C8 . 1.498(4)
C8 H8A . 0.9600
C8 H8B . 0.9600
C8 H8C . 0.9600
N1 C3 6 1.391(2)
N1 S1 . 1.679(2)
O1 S1 . 1.4221(14)
S1 O1 6 1.4221(14)

loop_
_geom_hbond_atom_site_label_D
_geom_hbond_atom_site_label_H
_geom_hbond_atom_site_label_A
_geom_hbond_site_symmetry_A
_geom_hbond_distance_DH
_geom_hbond_distance_HA
_geom_hbond_distance_DA
_geom_hbond_angle_DHA
C3 H3 O1 7_557 0.93 2.33 3.243(3) 166.0
